data_7152437
loop_
_publ_author_name
'Siva Swaroop, Pandrangi'
'Raut, Gajanan N.'
'Gonnade, Rajesh G.'
'Verma, Priyanka'
'Gokhale, Rajesh S.'
'Srinivasa Reddy, D.'

_publ_section_title
;
 Antituberculosis agent diaportheone B: synthesis, absolute configuration
 assignment, and anti-TB activity of its analogues.
;
_journal_issue 28
_journal_name_full 'Organic &amp; biomolecular chemistry'
_journal_page_first 5385
_journal_page_last 5394
_journal_paper_doi 10.1039/c2ob25831e
_journal_volume 10
_journal_year 2012
_chemical_absolute_configuration ad
_chemical_formula_moiety 'C12 H10 Br2 O4'
_chemical_formula_sum 'C12 H10 Br2 O4'
_chemical_formula_weight 378.02
_chemical_name_systematic
;
?
;
_space_group_IT_number 19
_symmetry_cell_setting orthorhombic
_symmetry_space_group_name_Hall 'P 2ac 2ab'
_symmetry_space_group_name_H-M 'P 21 21 21'
_atom_sites_solution_hydrogens geom
_atom_sites_solution_primary direct
_atom_sites_solution_secondary difmap
_audit_creation_method SHELXL-97
_cell_angle_alpha 90.00
_cell_angle_beta 90.00
_cell_angle_gamma 90.00
_cell_formula_units_Z 16
_cell_length_a 13.574(6)
_cell_length_b 17.699(8)
_cell_length_c 21.533(9)
_cell_measurement_reflns_used 9735
_cell_measurement_temperature 100(2)
_cell_measurement_theta_max 19.125
_cell_measurement_theta_min 2.325
_cell_volume 5173(4)
_computing_cell_refinement 'BRUKER SAINT'
_computing_data_collection 'BRUKER SMART'
_computing_data_reduction 'BRUKER SAINT'
_computing_molecular_graphics 'SHELXTL, ORTEP3'
_computing_publication_material 'SHELXTL, PLATON'
_computing_structure_refinement 'SHELXL-97 (Sheldrick, 1997)'
_computing_structure_solution 'SHELXS-97 (Sheldrick, 1990)'
_diffrn_ambient_temperature 100(2)
_diffrn_measured_fraction_theta_full 0.997
_diffrn_measured_fraction_theta_max 0.997
_diffrn_measurement_device 'BRUKER SMART APEX II'
_diffrn_measurement_device_type 'CCD Area Detector'
_diffrn_measurement_method 'Omega and phi Scan'
_diffrn_radiation_monochromator graphite
_diffrn_radiation_source 'fine-focus sealed tube'
_diffrn_radiation_type MoK\a
_diffrn_radiation_wavelength 0.71073
_diffrn_reflns_av_R_equivalents 0.0770
_diffrn_reflns_av_sigmaI/netI 0.0512
_diffrn_reflns_limit_h_max 16
_diffrn_reflns_limit_h_min -16
_diffrn_reflns_limit_k_max 21
_diffrn_reflns_limit_k_min -21
_diffrn_reflns_limit_l_max 25
_diffrn_reflns_limit_l_min -25
_diffrn_reflns_number 79943
_diffrn_reflns_theta_full 25.27
_diffrn_reflns_theta_max 25.27
_diffrn_reflns_theta_min 1.49
_exptl_absorpt_coefficient_mu 6.271
_exptl_absorpt_correction_T_max 0.8342
_exptl_absorpt_correction_T_min 0.2176
_exptl_absorpt_correction_type multi-scan
_exptl_absorpt_process_details 'bruker sadabs'
_exptl_crystal_colour colourless
_exptl_crystal_density_diffrn 1.942
_exptl_crystal_density_method 'not measured'
_exptl_crystal_description plate
_exptl_crystal_F_000 2944
_exptl_crystal_size_max 0.35
_exptl_crystal_size_mid 0.10
_exptl_crystal_size_min 0.03
_refine_diff_density_max 0.413
_refine_diff_density_min -0.382
_refine_diff_density_rms 0.063
_refine_ls_abs_structure_details 'Flack H D (1983), Acta Cryst. A39, 876-881'
_refine_ls_abs_structure_Flack 0.003(6)
_refine_ls_extinction_method none
_refine_ls_goodness_of_fit_ref 1.020
_refine_ls_hydrogen_treatment constr
_refine_ls_matrix_type full
_refine_ls_number_parameters 657
_refine_ls_number_reflns 9365
_refine_ls_number_restraints 0
_refine_ls_restrained_S_all 1.020
_refine_ls_R_factor_all 0.0702
_refine_ls_R_factor_gt 0.0352
_refine_ls_shift/su_max 0.001
_refine_ls_shift/su_mean 0.000
_refine_ls_structure_factor_coef Fsqd
_refine_ls_weighting_details 'calc w=1/[\s^2^(Fo^2^)+(0.0071P)^2^+2.3027P] where P=(Fo^2^+2Fc^2^)/3'
_refine_ls_weighting_scheme calc
_refine_ls_wR_factor_gt 0.0513
_refine_ls_wR_factor_ref 0.0589
_reflns_number_gt 6701
_reflns_number_total 9365
_reflns_threshold_expression >2sigma(I)
_cod_data_source_file c2ob25831e.txt
_cod_data_source_block 13
_cod_depositor_comments
;
The following automatic conversions were performed:

'_symmetry_cell_setting' value 'Orthorhombic' changed to
'orthorhombic' according to
/home/saulius/struct/CIF-dictionaries/cif_core.dic dictionary named
'cif_core.dic' version 2.4.1 from 2010-06-29.

Automatic conversion script
Id: cif_fix_values 1891 2012-01-12 08:04:46Z andrius 
;
_cod_original_sg_symbol_H-M P2(1)2(1)2(1)
_cod_database_code 7152437

loop_
_symmetry_equiv_pos_as_xyz
'x, y, z'
'x+1/2, -y+1/2, -z'
'-x, y+1/2, -z+1/2'
'-x+1/2, -y, z+1/2'

loop_
_atom_site_label
_atom_site_type_symbol
_atom_site_fract_x
_atom_site_fract_y
_atom_site_fract_z
_atom_site_U_iso_or_equiv
_atom_site_adp_type
_atom_site_occupancy
_atom_site_symmetry_multiplicity
_atom_site_calc_flag
_atom_site_refinement_flags
Br1A Br 0.34858(4) 0.38359(3) 0.11246(3) 0.06354(17) Uani 1 1 d .
Br2A Br 0.15249(5) 0.27997(4) 0.32924(3) 0.08062(19) Uani 1 1 d .
O1A O 0.4132(3) 0.5781(2) 0.28447(19) 0.0764(11) Uani 1 1 d .
H1A H 0.4632 0.5868 0.3064 0.115 Uiso 1 1 calc R
O2A O 0.1305(3) 0.4505(2) 0.35038(16) 0.0686(11) Uani 1 1 d .
H2A H 0.1335 0.4969 0.3583 0.103 Uiso 1 1 calc R
O3A O 0.1646(3) 0.5923(2) 0.33047(17) 0.0793(12) Uani 1 1 d .
O5A O 0.3022(2) 0.5347(2) 0.16741(15) 0.0552(9) Uani 1 1 d .
C1A C 0.3701(4) 0.6483(3) 0.2651(3) 0.0653(16) Uani 1 1 d .
H1A1 H 0.3726 0.6864 0.2993 0.078 Uiso 1 1 calc R
C2A C 0.4197(5) 0.6785(4) 0.2067(3) 0.090(2) Uani 1 1 d .
H2A2 H 0.4311 0.7336 0.2107 0.108 Uiso 1 1 calc R
H2A1 H 0.4841 0.6534 0.2006 0.108 Uiso 1 1 calc R
C3A C 0.3538(4) 0.6631(3) 0.1525(3) 0.0788(18) Uani 1 1 d .
H3A1 H 0.3909 0.6374 0.1190 0.095 Uiso 1 1 calc R
H3A2 H 0.3266 0.7109 0.1359 0.095 Uiso 1 1 calc R
C4A C 0.2715(4) 0.6127(3) 0.1761(2) 0.0579(14) Uani 1 1 d .
H4A H 0.2086 0.6231 0.1535 0.070 Uiso 1 1 calc R
C6A C 0.2655(3) 0.4796(3) 0.2047(2) 0.0461(13) Uani 1 1 d .
C7A C 0.2794(3) 0.4049(3) 0.1865(2) 0.0495(13) Uani 1 1 d .
C8A C 0.2451(4) 0.3467(3) 0.2234(3) 0.0573(15) Uani 1 1 d .
H8A H 0.2561 0.2958 0.2112 0.069 Uiso 1 1 calc R
C9A C 0.1946(3) 0.3615(3) 0.2783(2) 0.0507(14) Uani 1 1 d .
C10A C 0.1785(3) 0.4362(3) 0.2964(2) 0.0534(14) Uani 1 1 d .
C11A C 0.2152(3) 0.4959(3) 0.2600(2) 0.0448(13) Uani 1 1 d .
C12A C 0.2087(4) 0.5736(3) 0.2827(2) 0.0560(15) Uani 1 1 d .
C13A C 0.2626(4) 0.6334(3) 0.2449(2) 0.0568(15) Uani 1 1 d .
H13A H 0.2251 0.6819 0.2481 0.068 Uiso 1 1 calc R
Br1B Br -0.01194(4) 0.57361(3) 0.17693(2) 0.05748(15) Uani 1 1 d .
Br2B Br -0.02855(5) 0.25080(3) 0.16477(3) 0.0823(2) Uani 1 1 d .
O1B O 0.0208(2) 0.5008(2) -0.06346(15) 0.0588(9) Uani 1 1 d .
H1B H 0.0009 0.5230 -0.0313 0.088 Uiso 1 1 calc R
O2B O 0.0991(3) 0.27814(18) 0.05316(16) 0.0616(10) Uani 1 1 d .
H2B H 0.1346 0.2861 0.0219 0.092 Uiso 1 1 calc R
O3B O 0.1855(2) 0.3560(2) -0.03136(17) 0.0607(10) Uani 1 1 d .
O5B O 0.1109(2) 0.55132(18) 0.06137(14) 0.0463(9) Uani 1 1 d .
C1B C 0.1208(3) 0.5239(3) -0.0767(2) 0.0493(13) Uani 1 1 d .
H1B1 H 0.1402 0.5058 -0.1190 0.059 Uiso 1 1 calc R
C2B C 0.1336(4) 0.6106(3) -0.0728(2) 0.0571(14) Uani 1 1 d .
H2B1 H 0.1669 0.6299 -0.1105 0.069 Uiso 1 1 calc R
H2B2 H 0.0687 0.6357 -0.0690 0.069 Uiso 1 1 calc R
C3B C 0.1971(4) 0.6262(3) -0.0146(2) 0.0608(15) Uani 1 1 d .
H3B2 H 0.2644 0.6417 -0.0268 0.073 Uiso 1 1 calc R
H3B1 H 0.1674 0.6670 0.0107 0.073 Uiso 1 1 calc R
C4B C 0.2000(3) 0.5531(3) 0.0217(2) 0.0466(13) Uani 1 1 d .
H4B H 0.2617 0.5485 0.0468 0.056 Uiso 1 1 calc R
C6B C 0.0834(3) 0.4820(3) 0.0846(2) 0.0420(12) Uani 1 1 d .
C7B C 0.0260(3) 0.4815(3) 0.1379(2) 0.0440(12) Uani 1 1 d .
C8B C -0.0060(3) 0.4121(3) 0.1622(2) 0.0494(12) Uani 1 1 d .
H8B H -0.0453 0.4115 0.1987 0.059 Uiso 1 1 calc R
C9B C 0.0184(4) 0.3450(3) 0.1341(2) 0.0498(13) Uani 1 1 d .
C10B C 0.0760(3) 0.3452(3) 0.0805(2) 0.0473(13) Uani 1 1 d .
C11B C 0.1089(3) 0.4141(3) 0.0549(2) 0.0418(12) Uani 1 1 d .
C12B C 0.1645(3) 0.4153(3) -0.0036(2) 0.0452(12) Uani 1 1 d .
C13B C 0.1935(3) 0.4919(3) -0.0276(2) 0.0480(13) Uani 1 1 d .
H13B H 0.2597 0.4872 -0.0476 0.058 Uiso 1 1 calc R
Br1C Br 0.48860(4) 0.41325(3) -0.03444(2) 0.05760(15) Uani 1 1 d .
Br2C Br 0.47053(5) 0.73420(3) -0.01141(3) 0.07286(18) Uani 1 1 d .
O1C O 0.5192(3) 0.4729(3) 0.2044(2) 0.0904(13) Uani 1 1 d .
H1C H 0.4937 0.5024 0.2304 0.136 Uiso 1 1 calc R
O2C O 0.6039(3) 0.70257(18) 0.09673(16) 0.0657(10) Uani 1 1 d .
H2C H 0.6356 0.6931 0.1293 0.099 Uiso 1 1 calc R
O3C O 0.6853(3) 0.6202(2) 0.18078(19) 0.0784(12) Uani 1 1 d .
O5C O 0.6119(2) 0.42936(18) 0.08096(15) 0.0529(9) Uani 1 1 d .
C1C C 0.6168(5) 0.4548(3) 0.2231(3) 0.0744(18) Uani 1 1 d .
H1C1 H 0.6316 0.4742 0.2657 0.089 Uiso 1 1 calc R
C2C C 0.6323(6) 0.3704(4) 0.2186(3) 0.103(2) Uani 1 1 d .
H2C1 H 0.6723 0.3531 0.2543 0.123 Uiso 1 1 calc R
H2C2 H 0.5678 0.3444 0.2205 0.123 Uiso 1 1 calc R
C3C C 0.6839(5) 0.3499(3) 0.1590(3) 0.084(2) Uani 1 1 d .
H3C1 H 0.6442 0.3136 0.1345 0.101 Uiso 1 1 calc R
H3C2 H 0.7493 0.3273 0.1675 0.101 Uiso 1 1 calc R
C4C C 0.6944(4) 0.4248(3) 0.1245(2) 0.0570(15) Uani 1 1 d .
H4C H 0.7586 0.4267 0.1017 0.068 Uiso 1 1 calc R
C6C C 0.5844(3) 0.4993(3) 0.0613(2) 0.0454(13) Uani 1 1 d .
C7C C 0.5249(3) 0.5035(3) 0.0084(2) 0.0428(12) Uani 1 1 d .
C8C C 0.4930(3) 0.5733(3) -0.0134(2) 0.0471(12) Uani 1 1 d .
H8C H 0.4525 0.5755 -0.0493 0.057 Uiso 1 1 calc R
C9C C 0.5193(3) 0.6394(3) 0.0164(2) 0.0466(12) Uani 1 1 d .
C10C C 0.5789(3) 0.6373(3) 0.0686(2) 0.0465(13) Uani 1 1 d .
C11C C 0.6097(3) 0.5661(3) 0.0925(2) 0.0440(12) Uani 1 1 d .
C12C C 0.6640(4) 0.5629(3) 0.1515(2) 0.0537(14) Uani 1 1 d .
C13C C 0.6912(4) 0.4853(3) 0.1741(3) 0.0562(14) Uani 1 1 d .
H13C H 0.7576 0.4882 0.1940 0.067 Uiso 1 1 calc R
Br1D Br 0.34979(4) -0.08868(3) -0.03573(2) 0.05358(14) Uani 1 1 d .
Br2D Br 0.12479(5) -0.19410(4) 0.17018(4) 0.1013(3) Uani 1 1 d .
O1D O 0.4229(3) 0.0956(2) 0.14496(16) 0.0737(11) Uani 1 1 d .
H1D H 0.4350 0.0666 0.1151 0.111 Uiso 1 1 calc R
O2D O 0.1263(3) -0.0282(2) 0.20107(17) 0.0841(13) Uani 1 1 d .
H2D H 0.1304 0.0176 0.2111 0.126 Uiso 1 1 calc R
O3D O 0.1746(3) 0.1137(2) 0.18885(17) 0.0810(12) Uani 1 1 d .
O5D O 0.3105(2) 0.06139(18) 0.02441(14) 0.0483(9) Uani 1 1 d .
C1D C 0.3819(4) 0.1654(3) 0.1218(3) 0.0707(17) Uani 1 1 d .
H1D1 H 0.3875 0.2048 0.1549 0.085 Uiso 1 1 calc R
C2D C 0.4338(4) 0.1940(3) 0.0633(3) 0.0755(18) Uani 1 1 d .
H2D2 H 0.4906 0.1614 0.0528 0.091 Uiso 1 1 calc R
H2D1 H 0.4576 0.2464 0.0693 0.091 Uiso 1 1 calc R
C3D C 0.3560(4) 0.1910(3) 0.0117(2) 0.0639(15) Uani 1 1 d .
H6D H 0.3295 0.2421 0.0033 0.077 Uiso 1 1 calc R
H3D1 H 0.3850 0.1709 -0.0271 0.077 Uiso 1 1 calc R
C4D C 0.2762(4) 0.1397(3) 0.0350(2) 0.0497(13) Uani 1 1 d .
H4D H 0.2118 0.1498 0.0139 0.060 Uiso 1 1 calc R
C6D C 0.2675(3) 0.0060(3) 0.0583(2) 0.0420(12) Uani 1 1 d .
C7D C 0.2770(3) -0.0689(3) 0.0375(2) 0.0460(12) Uani 1 1 d .
C8D C 0.2358(3) -0.1273(3) 0.0709(2) 0.0541(14) Uani 1 1 d .
H8D H 0.2431 -0.1777 0.0565 0.065 Uiso 1 1 calc R
C9D C 0.1838(4) -0.1138(4) 0.1253(3) 0.0631(16) Uani 1 1 d .
C10D C 0.1744(4) -0.0396(4) 0.1472(2) 0.0585(16) Uani 1 1 d .
C11D C 0.2176(3) 0.0211(3) 0.1145(2) 0.0504(14) Uani 1 1 d .
C12D C 0.2176(4) 0.0983(4) 0.1395(2) 0.0584(16) Uani 1 1 d .
C13D C 0.2714(4) 0.1565(3) 0.1038(2) 0.0548(15) Uani 1 1 d .
H13D H 0.2377 0.2062 0.1099 0.066 Uiso 1 1 calc R

loop_
_atom_site_aniso_label
_atom_site_aniso_U_11
_atom_site_aniso_U_22
_atom_site_aniso_U_33
_atom_site_aniso_U_23
_atom_site_aniso_U_13
_atom_site_aniso_U_12
Br1A 0.0533(3) 0.0808(4) 0.0565(3) -0.0228(3) 0.0097(3) 0.0096(3)
Br2A 0.0771(4) 0.0827(4) 0.0821(5) 0.0112(4) 0.0055(4) -0.0071(4)
O1A 0.070(3) 0.075(3) 0.084(3) -0.004(2) -0.034(2) 0.002(2)
O2A 0.074(3) 0.082(3) 0.049(2) -0.008(2) 0.013(2) 0.010(2)
O3A 0.114(3) 0.076(3) 0.049(2) -0.015(2) 0.023(2) 0.023(3)
O5A 0.060(2) 0.068(3) 0.038(2) -0.011(2) -0.0005(18) 0.0129(19)
C1A 0.082(5) 0.050(4) 0.064(4) -0.015(3) -0.015(4) 0.003(3)
C2A 0.097(5) 0.073(5) 0.101(6) 0.003(4) -0.002(5) -0.015(4)
C3A 0.076(4) 0.089(5) 0.072(4) -0.002(4) 0.016(4) -0.010(4)
C4A 0.061(3) 0.064(4) 0.049(3) 0.002(3) 0.007(3) 0.012(3)
C6A 0.041(3) 0.060(4) 0.038(3) -0.004(3) -0.001(3) 0.010(3)
C7A 0.043(3) 0.063(4) 0.042(3) -0.015(3) -0.002(2) 0.010(3)
C8A 0.044(3) 0.068(4) 0.059(4) -0.016(3) -0.006(3) 0.015(3)
C9A 0.045(3) 0.061(4) 0.046(3) 0.001(3) 0.000(3) 0.007(3)
C10A 0.041(3) 0.084(4) 0.035(3) -0.004(3) 0.002(2) 0.014(3)
C11A 0.042(3) 0.063(4) 0.030(3) -0.005(3) -0.002(2) 0.011(3)
C12A 0.058(3) 0.072(4) 0.038(3) -0.010(3) -0.006(3) 0.017(3)
C13A 0.071(4) 0.056(4) 0.044(3) -0.010(3) 0.005(3) 0.023(3)
Br1B 0.0564(3) 0.0646(4) 0.0514(3) -0.0149(3) 0.0075(3) 0.0058(3)
Br2B 0.1076(5) 0.0597(4) 0.0796(4) 0.0162(3) 0.0263(4) 0.0021(4)
O1B 0.0433(19) 0.073(3) 0.060(2) -0.0037(19) -0.0019(18) -0.0029(19)
O2B 0.073(3) 0.048(2) 0.063(3) 0.0001(19) 0.008(2) 0.0145(19)
O3B 0.064(2) 0.056(2) 0.062(2) -0.012(2) 0.022(2) 0.0094(18)
O5B 0.0412(18) 0.049(2) 0.049(2) -0.0097(17) 0.0091(17) -0.0021(16)
C1B 0.049(3) 0.056(3) 0.042(3) -0.007(3) 0.010(3) -0.002(3)
C2B 0.065(3) 0.058(3) 0.049(3) -0.003(3) 0.002(3) -0.007(3)
C3B 0.050(3) 0.063(4) 0.069(4) -0.001(3) 0.012(3) -0.014(3)
C4B 0.035(3) 0.057(3) 0.048(3) -0.009(3) 0.005(3) -0.006(2)
C6B 0.032(3) 0.050(3) 0.044(3) -0.003(3) -0.005(2) 0.001(2)
C7B 0.032(3) 0.059(3) 0.041(3) -0.009(2) 0.003(3) 0.005(3)
C8B 0.044(3) 0.061(3) 0.043(3) 0.001(3) 0.003(2) 0.005(3)
C9B 0.049(3) 0.051(3) 0.050(3) 0.003(3) 0.006(3) 0.000(3)
C10B 0.040(3) 0.048(3) 0.054(4) -0.003(3) -0.002(3) 0.012(3)
C11B 0.032(2) 0.051(3) 0.042(3) -0.005(3) -0.003(2) 0.005(3)
C12B 0.033(3) 0.059(3) 0.044(3) -0.009(3) 0.002(2) 0.007(3)
C13B 0.038(3) 0.058(3) 0.048(3) -0.008(3) 0.008(3) -0.002(2)
Br1C 0.0581(3) 0.0599(3) 0.0548(3) -0.0131(3) -0.0031(3) -0.0074(3)
Br2C 0.0838(4) 0.0566(4) 0.0782(4) 0.0121(3) -0.0225(4) -0.0009(3)
O1C 0.072(3) 0.104(4) 0.095(3) -0.012(3) 0.007(3) 0.006(3)
O2C 0.079(3) 0.048(2) 0.071(3) -0.004(2) -0.022(2) -0.010(2)
O3C 0.097(3) 0.063(3) 0.076(3) -0.011(2) -0.036(2) -0.014(2)
O5C 0.056(2) 0.047(2) 0.056(2) -0.0020(18) -0.0112(18) 0.0036(18)
C1C 0.089(5) 0.080(5) 0.054(4) 0.010(3) -0.017(4) 0.000(4)
C2C 0.120(6) 0.079(5) 0.109(6) 0.044(5) 0.003(5) 0.012(5)
C3C 0.117(6) 0.068(4) 0.068(5) 0.005(4) -0.015(4) 0.012(4)
C4C 0.051(3) 0.061(4) 0.059(4) 0.005(3) -0.001(3) 0.013(3)
C6C 0.037(3) 0.051(3) 0.049(3) 0.002(3) -0.001(3) 0.001(3)
C7C 0.039(3) 0.051(3) 0.039(3) -0.003(2) 0.003(3) -0.005(3)
C8C 0.042(3) 0.059(3) 0.041(3) 0.003(2) -0.007(2) -0.006(3)
C9C 0.043(3) 0.051(3) 0.045(3) 0.001(2) -0.004(3) -0.001(3)
C10C 0.050(3) 0.046(3) 0.044(3) -0.007(3) 0.000(3) -0.006(3)
C11C 0.042(3) 0.046(3) 0.045(3) -0.004(3) -0.007(2) -0.005(2)
C12C 0.048(3) 0.057(4) 0.056(4) 0.004(3) -0.008(3) -0.006(3)
C13C 0.050(3) 0.065(4) 0.053(4) 0.005(3) -0.020(3) -0.006(3)
Br1D 0.0479(3) 0.0571(3) 0.0558(3) -0.0030(3) 0.0057(3) 0.0101(3)
Br2D 0.0776(5) 0.1212(6) 0.1050(6) 0.0548(5) 0.0122(4) -0.0120(4)
O1D 0.063(2) 0.088(3) 0.070(3) -0.012(2) -0.023(2) 0.024(2)
O2D 0.072(3) 0.133(4) 0.047(2) 0.016(3) 0.020(2) 0.011(3)
O3D 0.079(3) 0.116(3) 0.048(2) -0.012(2) 0.008(2) 0.027(2)
O5D 0.052(2) 0.047(2) 0.046(2) 0.0010(17) 0.0077(17) 0.0083(16)
C1D 0.058(4) 0.081(4) 0.074(4) -0.025(4) -0.017(3) 0.026(3)
C2D 0.063(4) 0.063(4) 0.101(5) -0.017(4) 0.001(4) 0.005(3)
C3D 0.073(4) 0.052(3) 0.067(4) -0.006(3) 0.004(4) 0.008(3)
C4D 0.053(3) 0.047(3) 0.049(3) 0.002(3) 0.001(3) 0.015(3)
C6D 0.038(3) 0.051(3) 0.037(3) 0.005(3) -0.005(2) 0.006(2)
C7D 0.036(3) 0.058(4) 0.044(3) 0.006(3) -0.001(2) 0.008(2)
C8D 0.046(3) 0.053(3) 0.062(4) 0.010(3) -0.004(3) 0.008(3)
C9D 0.043(3) 0.087(5) 0.060(4) 0.019(4) -0.006(3) 0.002(3)
C10D 0.046(3) 0.090(5) 0.039(3) 0.015(3) 0.000(3) 0.011(3)
C11D 0.040(3) 0.072(4) 0.040(3) 0.007(3) 0.000(3) 0.019(3)
C12D 0.045(3) 0.097(5) 0.034(3) -0.001(3) 0.000(3) 0.033(3)
C13D 0.055(3) 0.061(4) 0.049(4) -0.016(3) -0.006(3) 0.026(3)

loop_
_atom_type_symbol
_atom_type_description
_atom_type_scat_dispersion_real
_atom_type_scat_dispersion_imag
_atom_type_scat_source
C C 0.0033 0.0016 'International Tables Vol C Tables 4.2.6.8 and 6.1.1.4'
H H 0.0000 0.0000 'International Tables Vol C Tables 4.2.6.8 and 6.1.1.4'
O O 0.0106 0.0060 'International Tables Vol C Tables 4.2.6.8 and 6.1.1.4'
Br Br -0.2901 2.4595 'International Tables Vol C Tables 4.2.6.8 and 6.1.1.4'

loop_
_geom_angle_atom_site_label_1
_geom_angle_atom_site_label_2
_geom_angle_atom_site_label_3
_geom_angle
C1A O1A H1A 109.5
C10A O2A H2A 109.5
C6A O5A C4A 120.1(4)
O1A C1A C2A 111.3(5)
O1A C1A C13A 108.7(4)
C2A C1A C13A 104.2(5)
O1A C1A H1A1 110.8
C2A C1A H1A1 110.8
C13A C1A H1A1 110.8
C3A C2A C1A 108.4(5)
C3A C2A H2A2 110.0
C1A C2A H2A2 110.0
C3A C2A H2A1 110.0
C1A C2A H2A1 110.0
H2A2 C2A H2A1 108.4
C2A C3A C4A 106.7(5)
C2A C3A H3A1 110.4
C4A C3A H3A1 110.4
C2A C3A H3A2 110.4
C4A C3A H3A2 110.4
H3A1 C3A H3A2 108.6
O5A C4A C3A 107.7(4)
O5A C4A C13A 112.0(4)
C3A C4A C13A 103.9(4)
O5A C4A H4A 111.0
C3A C4A H4A 111.0
C13A C4A H4A 111.0
O5A C6A C7A 117.7(4)
O5A C6A C11A 122.2(5)
C7A C6A C11A 120.1(5)
C8A C7A C6A 119.9(5)
C8A C7A Br1A 120.3(4)
C6A C7A Br1A 119.7(4)
C7A C8A C9A 121.0(5)
C7A C8A H8A 119.5
C9A C8A H8A 119.5
C8A C9A C10A 119.5(5)
C8A C9A Br2A 119.7(4)
C10A C9A Br2A 120.8(4)
O2A C10A C9A 119.4(5)
O2A C10A C11A 120.5(5)
C9A C10A C11A 120.0(5)
C6A C11A C10A 119.4(5)
C6A C11A C12A 120.5(5)
C10A C11A C12A 119.9(5)
O3A C12A C11A 124.1(5)
O3A C12A C13A 119.5(5)
C11A C12A C13A 116.4(5)
C12A C13A C4A 112.9(4)
C12A C13A C1A 114.9(4)
C4A C13A C1A 103.8(4)
C12A C13A H13A 108.3
C4A C13A H13A 108.3
C1A C13A H13A 108.3
C1B O1B H1B 109.5
C10B O2B H2B 109.5
C6B O5B C4B 116.8(4)
O1B C1B C2B 112.0(4)
O1B C1B C13B 111.1(4)
C2B C1B C13B 104.7(4)
O1B C1B H1B1 109.7
C2B C1B H1B1 109.7
C13B C1B H1B1 109.7
C3B C2B C1B 106.5(4)
C3B C2B H2B1 110.4
C1B C2B H2B1 110.4
C3B C2B H2B2 110.4
C1B C2B H2B2 110.4
H2B1 C2B H2B2 108.6
C4B C3B C2B 106.3(4)
C4B C3B H3B2 110.5
C2B C3B H3B2 110.5
C4B C3B H3B1 110.5
C2B C3B H3B1 110.5
H3B2 C3B H3B1 108.7
O5B C4B C3B 107.2(4)
O5B C4B C13B 110.0(4)
C3B C4B C13B 104.3(4)
O5B C4B H4B 111.7
C3B C4B H4B 111.7
C13B C4B H4B 111.7
O5B C6B C7B 117.4(4)
O5B C6B C11B 121.9(4)
C7B C6B C11B 120.6(5)
C6B C7B C8B 119.2(4)
C6B C7B Br1B 120.7(4)
C8B C7B Br1B 120.1(4)
C9B C8B C7B 121.2(4)
C9B C8B H8B 119.4
C7B C8B H8B 119.4
C8B C9B C10B 119.8(5)
C8B C9B Br2B 121.6(4)
C10B C9B Br2B 118.5(4)
O2B C10B C9B 119.0(5)
O2B C10B C11B 120.7(4)
C9B C10B C11B 120.3(4)
C6B C11B C10B 118.9(4)
C6B C11B C12B 120.4(5)
C10B C11B C12B 120.7(4)
O3B C12B C11B 121.3(5)
O3B C12B C13B 122.5(4)
C11B C12B C13B 116.2(4)
C12B C13B C4B 114.7(4)
C12B C13B C1B 113.4(4)
C4B C13B C1B 104.7(4)
C12B C13B H13B 107.9
C4B C13B H13B 107.9
C1B C13B H13B 107.9
C1C O1C H1C 109.5
C10C O2C H2C 109.5
C6C O5C C4C 117.4(4)
O1C C1C C2C 109.6(6)
O1C C1C C13C 109.5(4)
C2C C1C C13C 102.0(5)
O1C C1C H1C1 111.8
C2C C1C H1C1 111.8
C13C C1C H1C1 111.8
C3C C2C C1C 111.0(5)
C3C C2C H2C1 109.4
C1C C2C H2C1 109.4
C3C C2C H2C2 109.4
C1C C2C H2C2 109.4
H2C1 C2C H2C2 108.0
C2C C3C C4C 104.3(5)
C2C C3C H3C1 110.9
C4C C3C H3C1 110.9
C2C C3C H3C2 110.9
C4C C3C H3C2 110.9
H3C1 C3C H3C2 108.9
O5C C4C C13C 113.0(4)
O5C C4C C3C 106.7(4)
C13C C4C C3C 105.6(4)
O5C C4C H4C 110.4
C13C C4C H4C 110.4
C3C C4C H4C 110.4
O5C C6C C7C 117.5(4)
O5C C6C C11C 123.4(4)
C7C C6C C11C 119.1(5)
C8C C7C C6C 120.1(4)
C8C C7C Br1C 120.0(4)
C6C C7C Br1C 119.8(4)
C9C C8C C7C 121.1(4)
C9C C8C H8C 119.5
C7C C8C H8C 119.5
C8C C9C C10C 120.3(4)
C8C C9C Br2C 120.8(4)
C10C C9C Br2C 118.8(4)
O2C C10C C9C 119.2(5)
O2C C10C C11C 121.5(4)
C9C C10C C11C 119.3(4)
C6C C11C C10C 120.0(4)
C6C C11C C12C 120.3(5)
C10C C11C C12C 119.6(4)
O3C C12C C11C 122.0(5)
O3C C12C C13C 122.0(5)
C11C C12C C13C 116.0(5)
C12C C13C C4C 115.1(4)
C12C C13C C1C 112.2(5)
C4C C13C C1C 104.6(4)
C12C C13C H13C 108.2
C4C C13C H13C 108.2
C1C C13C H13C 108.2
C1D O1D H1D 109.5
C10D O2D H2D 109.5
C6D O5D C4D 117.4(4)
O1D C1D C2D 113.0(4)
O1D C1D C13D 111.8(5)
C2D C1D C13D 105.8(5)
O1D C1D H1D1 108.7
C2D C1D H1D1 108.7
C13D C1D H1D1 108.7
C1D C2D C3D 105.6(4)
C1D C2D H2D2 110.6
C3D C2D H2D2 110.6
C1D C2D H2D1 110.6
C3D C2D H2D1 110.6
H2D2 C2D H2D1 108.8
C4D C3D C2D 106.0(5)
C4D C3D H6D 110.5
C2D C3D H6D 110.5
C4D C3D H3D1 110.5
C2D C3D H3D1 110.5
H6D C3D H3D1 108.7
O5D C4D C3D 106.8(4)
O5D C4D C13D 110.4(4)
C3D C4D C13D 103.9(4)
O5D C4D H4D 111.8
C3D C4D H4D 111.8
C13D C4D H4D 111.8
O5D C6D C7D 118.1(4)
O5D C6D C11D 122.1(5)
C7D C6D C11D 119.8(5)
C8D C7D C6D 120.2(5)
C8D C7D Br1D 120.6(4)
C6D C7D Br1D 119.2(4)
C7D C8D C9D 121.3(5)
C7D C8D H8D 119.4
C9D C8D H8D 119.4
C8D C9D C10D 119.3(5)
C8D C9D Br2D 121.1(5)
C10D C9D Br2D 119.6(5)
O2D C10D C9D 118.3(6)
O2D C10D C11D 121.1(6)
C9D C10D C11D 120.6(5)
C10D C11D C6D 118.8(5)
C10D C11D C12D 121.7(5)
C6D C11D C12D 119.3(5)
O3D C12D C11D 121.1(6)
O3D C12D C13D 121.6(6)
C11D C12D C13D 117.3(5)
C12D C13D C4D 113.1(5)
C12D C13D C1D 114.7(5)
C4D C13D C1D 102.8(4)
C12D C13D H13D 108.6
C4D C13D H13D 108.6
C1D C13D H13D 108.6

loop_
_geom_bond_atom_site_label_1
_geom_bond_atom_site_label_2
_geom_bond_distance
Br1A C7A 1.887(5)
Br2A C9A 1.900(5)
O1A C1A 1.436(6)
O1A H1A 0.8400
O2A C10A 1.356(5)
O2A H2A 0.8400
O3A C12A 1.235(5)
O5A C6A 1.359(6)
O5A C4A 1.453(6)
C1A C2A 1.523(8)
C1A C13A 1.545(7)
C1A H1A1 1.0000
C2A C3A 1.495(7)
C2A H2A2 0.9900
C2A H2A1 0.9900
C3A C4A 1.517(7)
C3A H3A1 0.9900
C3A H3A2 0.9900
C4A C13A 1.531(7)
C4A H4A 1.0000
C6A C7A 1.392(7)
C6A C11A 1.403(6)
C7A C8A 1.383(7)
C8A C9A 1.392(7)
C8A H8A 0.9500
C9A C10A 1.396(7)
C10A C11A 1.407(7)
C11A C12A 1.461(7)
C12A C13A 1.524(7)
C13A H13A 1.0000
Br1B C7B 1.905(5)
Br2B C9B 1.902(5)
O1B C1B 1.446(5)
O1B H1B 0.8400
O2B C10B 1.361(5)
O2B H2B 0.8400
O3B C12B 1.240(5)
O5B C6B 1.376(5)
O5B C4B 1.481(5)
C1B C2B 1.547(6)
C1B C13B 1.551(6)
C1B H1B1 1.0000
C2B C3B 1.545(7)
C2B H2B1 0.9900
C2B H2B2 0.9900
C3B C4B 1.512(6)
C3B H3B2 0.9900
C3B H3B1 0.9900
C4B C13B 1.519(6)
C4B H4B 1.0000
C6B C7B 1.387(6)
C6B C11B 1.406(6)
C7B C8B 1.404(6)
C8B C9B 1.373(6)
C8B H8B 0.9500
C9B C10B 1.395(6)
C10B C11B 1.412(6)
C11B C12B 1.469(6)
C12B C13B 1.504(7)
C13B H13B 1.0000
Br1C C7C 1.910(5)
Br2C C9C 1.901(5)
O1C C1C 1.421(7)
O1C H1C 0.8400
O2C C10C 1.348(5)
O2C H2C 0.8400
O3C C12C 1.228(6)
O5C C6C 1.361(6)
O5C C4C 1.464(5)
C1C C2C 1.511(7)
C1C C13C 1.557(7)
C1C H1C1 1.0000
C2C C3C 1.507(8)
C2C H2C1 0.9900
C2C H2C2 0.9900
C3C C4C 1.527(7)
C3C H3C1 0.9900
C3C H3C2 0.9900
C4C C13C 1.512(7)
C4C H4C 1.0000
C6C C7C 1.398(6)
C6C C11C 1.404(6)
C7C C8C 1.390(6)
C8C C9C 1.380(6)
C8C H8C 0.9500
C9C C10C 1.386(6)
C10C C11C 1.423(6)
C11C C12C 1.468(6)
C12C C13C 1.504(7)
C13C H13C 1.0000
Br1D C7D 1.894(5)
Br2D C9D 1.895(6)
O1D C1D 1.443(6)
O1D H1D 0.8400
O2D C10D 1.347(6)
O2D H2D 0.8400
O3D C12D 1.243(5)
O5D C6D 1.355(5)
O5D C4D 1.480(5)
C1D C2D 1.529(8)
C1D C13D 1.557(7)
C1D H1D1 1.0000
C2D C3D 1.533(7)
C2D H2D2 0.9900
C2D H2D1 0.9900
C3D C4D 1.501(7)
C3D H6D 0.9900
C3D H3D1 0.9900
C4D C13D 1.513(7)
C4D H4D 1.0000
C6D C7D 1.405(7)
C6D C11D 1.412(6)
C7D C8D 1.378(6)
C8D C9D 1.388(7)
C8D H8D 0.9500
C9D C10D 1.401(8)
C10D C11D 1.412(7)
C11D C12D 1.469(8)
C12D C13D 1.477(7)
C13D H13D 1.0000

loop_
_geom_torsion_atom_site_label_1
_geom_torsion_atom_site_label_2
_geom_torsion_atom_site_label_3
_geom_torsion_atom_site_label_4
_geom_torsion
O1A C1A C2A C3A 102.9(6)
C13A C1A C2A C3A -14.0(6)
C1A C2A C3A C4A -8.6(7)
C6A O5A C4A C3A 153.5(4)
C6A O5A C4A C13A 39.8(6)
C2A C3A C4A O5A -91.0(5)
C2A C3A C4A C13A 28.0(6)
C4A O5A C6A C7A 166.1(4)
C4A O5A C6A C11A -14.0(6)
O5A C6A C7A C8A 178.8(4)
C11A C6A C7A C8A -1.1(7)
O5A C6A C7A Br1A 0.6(6)
C11A C6A C7A Br1A -179.3(3)
C6A C7A C8A C9A 1.4(7)
Br1A C7A C8A C9A 179.5(4)
C7A C8A C9A C10A -0.1(7)
C7A C8A C9A Br2A -177.9(4)
C8A C9A C10A O2A -179.1(4)
Br2A C9A C10A O2A -1.3(7)
C8A C9A C10A C11A -1.6(7)
Br2A C9A C10A C11A 176.3(3)
O5A C6A C11A C10A 179.6(4)
C7A C6A C11A C10A -0.5(7)
O5A C6A C11A C12A -6.0(7)
C7A C6A C11A C12A 173.9(4)
O2A C10A C11A C6A 179.3(4)
C9A C10A C11A C6A 1.8(7)
O2A C10A C11A C12A 4.9(7)
C9A C10A C11A C12A -172.6(4)
C6A C11A C12A O3A 178.9(5)
C10A C11A C12A O3A -6.7(7)
C6A C11A C12A C13A -2.6(6)
C10A C11A C12A C13A 171.8(4)
O3A C12A C13A C4A -153.3(5)
C11A C12A C13A C4A 28.1(6)
O3A C12A C13A C1A 87.9(6)
C11A C12A C13A C1A -90.7(5)
O5A C4A C13A C12A -45.4(6)
C3A C4A C13A C12A -161.4(5)
O5A C4A C13A C1A 79.6(5)
C3A C4A C13A C1A -36.4(5)
O1A C1A C13A C12A 35.9(6)
C2A C1A C13A C12A 154.7(5)
O1A C1A C13A C4A -87.8(5)
C2A C1A C13A C4A 30.9(5)
O1B C1B C2B C3B 110.3(4)
C13B C1B C2B C3B -10.2(5)
C1B C2B C3B C4B -12.7(5)
C6B O5B C4B C3B 161.8(4)
C6B O5B C4B C13B 49.1(5)
C2B C3B C4B O5B -85.4(4)
C2B C3B C4B C13B 31.2(5)
C4B O5B C6B C7B 156.9(4)
C4B O5B C6B C11B -25.4(6)
O5B C6B C7B C8B 178.2(4)
C11B C6B C7B C8B 0.4(7)
O5B C6B C7B Br1B -0.3(6)
C11B C6B C7B Br1B -178.1(3)
C6B C7B C8B C9B 0.0(7)
Br1B C7B C8B C9B 178.5(4)
C7B C8B C9B C10B 0.0(7)
C7B C8B C9B Br2B -177.6(3)
C8B C9B C10B O2B -179.7(4)
Br2B C9B C10B O2B -2.0(6)
C8B C9B C10B C11B -0.3(7)
Br2B C9B C10B C11B 177.4(3)
O5B C6B C11B C10B -178.4(4)
C7B C6B C11B C10B -0.7(6)
O5B C6B C11B C12B -1.5(6)
C7B C6B C11B C12B 176.2(4)
O2B C10B C11B C6B -180.0(4)
C9B C10B C11B C6B 0.6(7)
O2B C10B C11B C12B 3.1(7)
C9B C10B C11B C12B -176.3(4)
C6B C11B C12B O3B -178.1(4)
C10B C11B C12B O3B -1.3(7)
C6B C11B C12B C13B 1.5(6)
C10B C11B C12B C13B 178.3(4)
O3B C12B C13B C4B -156.3(4)
C11B C12B C13B C4B 24.1(6)
O3B C12B C13B C1B 83.5(5)
C11B C12B C13B C1B -96.1(5)
O5B C4B C13B C12B -47.9(5)
C3B C4B C13B C12B -162.5(4)
O5B C4B C13B C1B 77.0(4)
C3B C4B C13B C1B -37.6(5)
O1B C1B C13B C12B 34.0(5)
C2B C1B C13B C12B 155.1(4)
O1B C1B C13B C4B -91.7(4)
C2B C1B C13B C4B 29.4(5)
O1C C1C C2C C3C 98.2(7)
C13C C1C C2C C3C -17.8(7)
C1C C2C C3C C4C -3.3(8)
C6C O5C C4C C13C 41.6(6)
C6C O5C C4C C3C 157.2(4)
C2C C3C C4C O5C -96.6(5)
C2C C3C C4C C13C 23.9(6)
C4C O5C C6C C7C 163.4(4)
C4C O5C C6C C11C -18.9(6)
O5C C6C C7C C8C 178.9(4)
C11C C6C C7C C8C 1.2(7)
O5C C6C C7C Br1C -1.7(6)
C11C C6C C7C Br1C -179.5(3)
C6C C7C C8C C9C 0.2(7)
Br1C C7C C8C C9C -179.2(3)
C7C C8C C9C C10C 0.5(7)
C7C C8C C9C Br2C -177.1(3)
C8C C9C C10C O2C 179.7(4)
Br2C C9C C10C O2C -2.6(6)
C8C C9C C10C C11C -2.3(7)
Br2C C9C C10C C11C 175.3(3)
O5C C6C C11C C10C 179.4(4)
C7C C6C C11C C10C -3.0(7)
O5C C6C C11C C12C -3.5(7)
C7C C6C C11C C12C 174.1(4)
O2C C10C C11C C6C -178.5(4)
C9C C10C C11C C6C 3.6(7)
O2C C10C C11C C12C 4.4(7)
C9C C10C C11C C12C -173.5(4)
C6C C11C C12C O3C -178.3(5)
C10C C11C C12C O3C -1.1(7)
C6C C11C C12C C13C 1.3(7)
C10C C11C C12C C13C 178.4(4)
O3C C12C C13C C4C -158.5(5)
C11C C12C C13C C4C 22.0(6)
O3C C12C C13C C1C 82.0(6)
C11C C12C C13C C1C -97.5(5)
O5C C4C C13C C12C -42.7(6)
C3C C4C C13C C12C -159.0(5)
O5C C4C C13C C1C 80.8(5)
C3C C4C C13C C1C -35.4(5)
O1C C1C C13C C12C 41.6(6)
C2C C1C C13C C12C 157.6(5)
O1C C1C C13C C4C -83.9(5)
C2C C1C C13C C4C 32.2(6)
O1D C1D C2D C3D 115.5(5)
C13D C1D C2D C3D -7.1(6)
C1D C2D C3D C4D -17.6(6)
C6D O5D C4D C3D 159.6(4)
C6D O5D C4D C13D 47.3(5)
C2D C3D C4D O5D -80.5(5)
C2D C3D C4D C13D 36.2(5)
C4D O5D C6D C7D 162.0(4)
C4D O5D C6D C11D -20.6(6)
O5D C6D C7D C8D 179.0(4)
C11D C6D C7D C8D 1.5(7)
O5D C6D C7D Br1D 0.6(6)
C11D C6D C7D Br1D -176.9(3)
C6D C7D C8D C9D 0.4(7)
Br1D C7D C8D C9D 178.8(3)
C7D C8D C9D C10D -1.0(7)
C7D C8D C9D Br2D 178.6(3)
C8D C9D C10D O2D -178.0(4)
Br2D C9D C10D O2D 2.4(7)
C8D C9D C10D C11D -0.3(8)
Br2D C9D C10D C11D -179.9(3)
O2D C10D C11D C6D 179.8(4)
C9D C10D C11D C6D 2.1(7)
O2D C10D C11D C12D 4.0(7)
C9D C10D C11D C12D -173.7(5)
O5D C6D C11D C10D 179.8(4)
C7D C6D C11D C10D -2.8(7)
O5D C6D C11D C12D -4.3(6)
C7D C6D C11D C12D 173.1(4)
C10D C11D C12D O3D -4.1(7)
C6D C11D C12D O3D -179.9(4)
C10D C11D C12D C13D 175.4(4)
C6D C11D C12D C13D -0.4(6)
O3D C12D C13D C4D -152.5(4)
C11D C12D C13D C4D 28.0(6)
O3D C12D C13D C1D 89.9(6)
C11D C12D C13D C1D -89.6(5)
O5D C4D C13D C12D -50.0(5)
C3D C4D C13D C12D -164.1(4)
O5D C4D C13D C1D 74.3(5)
C3D C4D C13D C1D -39.8(5)
O1D C1D C13D C12D 28.7(6)
C2D C1D C13D C12D 152.1(5)
O1D C1D C13D C4D -94.6(5)
C2D C1D C13D C4D 28.8(5)
